data_2231831
loop_
_publ_author_name
'Pandiarajan, S.'
'Balasubramanian, S.'
'Ravikumar, B.'
'Athimoolam, S.'

_publ_section_title
;
 4-Sulfamoylanilinium nitrate
;
_journal_coeditor_code BT5645
_journal_issue 10
_journal_name_full 'Acta Crystallographica Section E'
_journal_page_first o2788
_journal_paper_doi 10.1107/S1600536811038827
_journal_volume 67
_journal_year 2011
_chemical_formula_iupac 'C6 H9 N2 O2 S +, N O3 -'
_chemical_formula_moiety 'C6 H9 N2 O2 S, N O3'
_chemical_formula_sum 'C6 H9 N3 O5 S'
_chemical_formula_weight 235.22
_chemical_name_common '4-(aminosulfonyl)anilinium nitrate'
_chemical_name_systematic
;
4-Sulfamoylanilinium nitrate
;
_space_group_IT_number 9
_symmetry_cell_setting monoclinic
_symmetry_space_group_name_Hall 'C -2yc'
_symmetry_space_group_name_H-M 'C 1 c 1'
_atom_sites_solution_hydrogens geom
_atom_sites_solution_primary direct
_atom_sites_solution_secondary difmap
_audit_creation_method SHELXTL/PC
_cell_angle_alpha 90.00
_cell_angle_beta 107.129(2)
_cell_angle_gamma 90.00
_cell_formula_units_Z 4
_cell_length_a 14.1489(19)
_cell_length_b 8.1786(11)
_cell_length_c 8.6931(12)
_cell_measurement_reflns_used 2432
_cell_measurement_temperature 293(2)
_cell_measurement_theta_max 24.28
_cell_measurement_theta_min 2.26
_cell_volume 961.3(2)
_computing_cell_refinement '<i>SAINT</i> (Bruker, 2001)'
_computing_data_collection '<i>SMART</i> (Bruker, 2001)'
_computing_data_reduction '<i>SAINT</i> (Bruker, 2001)'
_computing_molecular_graphics '<i>PLATON</i> (Spek, 2009)'
_computing_publication_material '<i>SHELXTL/PC</i> (Sheldrick, 2008)'
_computing_structure_refinement '<i>SHELXTL/PC</i> (Sheldrick, 2008)'
_computing_structure_solution '<i>SHELXTL/PC</i> (Sheldrick, 2008)'
_diffrn_ambient_temperature 293(2)
_diffrn_measured_fraction_theta_full 1.000
_diffrn_measured_fraction_theta_max 1.000
_diffrn_measurement_device_type 'Bruker SMART APEX CCD area-detector'
_diffrn_measurement_method \w
_diffrn_radiation_monochromator graphite
_diffrn_radiation_source 'fine-focus sealed tube'
_diffrn_radiation_type MoK\a
_diffrn_radiation_wavelength 0.71073
_diffrn_reflns_av_R_equivalents 0.0172
_diffrn_reflns_av_sigmaI/netI 0.0196
_diffrn_reflns_limit_h_max 16
_diffrn_reflns_limit_h_min -16
_diffrn_reflns_limit_k_max 9
_diffrn_reflns_limit_k_min -9
_diffrn_reflns_limit_l_max 10
_diffrn_reflns_limit_l_min -10
_diffrn_reflns_number 4345
_diffrn_reflns_theta_full 25.00
_diffrn_reflns_theta_max 25.00
_diffrn_reflns_theta_min 2.91
_exptl_absorpt_coefficient_mu 0.344
_exptl_absorpt_correction_type none
_exptl_crystal_colour colourless
_exptl_crystal_density_diffrn 1.625
_exptl_crystal_density_method 'not measured'
_exptl_crystal_description block
_exptl_crystal_F_000 488
_exptl_crystal_size_max 0.24
_exptl_crystal_size_mid 0.22
_exptl_crystal_size_min 0.19
_refine_diff_density_max 0.172
_refine_diff_density_min -0.252
_refine_ls_abs_structure_details 'Flack  (1983), 840 Friedel pairs'
_refine_ls_abs_structure_Flack 0.06(5)
_refine_ls_extinction_coef 0.050(3)
_refine_ls_extinction_expression Fc^*^=kFc[1+0.001xFc^2^\l^3^/sin(2\q)]^-1/4^
_refine_ls_extinction_method SHELXTL/PC
_refine_ls_goodness_of_fit_ref 1.145
_refine_ls_hydrogen_treatment mixed
_refine_ls_matrix_type full
_refine_ls_number_parameters 157
_refine_ls_number_reflns 1694
_refine_ls_number_restraints 2
_refine_ls_restrained_S_all 1.144
_refine_ls_R_factor_all 0.0250
_refine_ls_R_factor_gt 0.0249
_refine_ls_shift/su_max 0.001
_refine_ls_shift/su_mean 0.000
_refine_ls_structure_factor_coef Fsqd
_refine_ls_weighting_details 'calc w=1/[\s^2^(Fo^2^)+(0.0430P)^2^+0.0928P] where P=(Fo^2^+2Fc^2^)/3'
_refine_ls_weighting_scheme calc
_refine_ls_wR_factor_gt 0.0613
_refine_ls_wR_factor_ref 0.0613
_reflns_number_gt 1689
_reflns_number_total 1694
_reflns_threshold_expression I>2\s(I)
_cod_data_source_file bt5645.cif
_cod_data_source_block I
_cod_original_sg_symbol_H-M 'C c'
_cod_database_code 2231831
_cod_database_fobs_code 2231831

loop_
_symmetry_equiv_pos_as_xyz
'x, y, z'
'x, -y, z+1/2'
'x+1/2, y+1/2, z'
'x+1/2, -y+1/2, z+1/2'

loop_
_atom_site_type_symbol
_atom_site_label
_atom_site_fract_x
_atom_site_fract_y
_atom_site_fract_z
_atom_site_U_iso_or_equiv
_atom_site_adp_type
_atom_site_calc_flag
_atom_site_refinement_flags
_atom_site_occupancy
_atom_site_symmetry_multiplicity
C C1 0.29701(12) 0.3638(2) 0.66596(19) 0.0342(3) Uani d . 1 1
C C2 0.20184(13) 0.3652(2) 0.5630(2) 0.0403(3) Uani d . 1 1
H H2 0.1737 0.2705 0.5098 0.048 Uiso calc R 1 1
C C3 0.14895(12) 0.5103(2) 0.5403(2) 0.0428(4) Uani d . 1 1
H H3 0.0845 0.5138 0.4721 0.051 Uiso calc R 1 1
C C4 0.19244(12) 0.6488(2) 0.6193(2) 0.0334(3) Uani d . 1 1
C C5 0.28819(14) 0.6483(2) 0.7208(2) 0.0414(4) Uani d . 1 1
H H5 0.3166 0.7437 0.7723 0.050 Uiso calc R 1 1
C C6 0.34101(13) 0.5037(2) 0.7443(2) 0.0424(4) Uani d . 1 1
H H6 0.4055 0.5005 0.8122 0.051 Uiso calc R 1 1
N N1 0.39052(16) 0.1289(2) 0.8816(2) 0.0511(4) Uani d . 1 1
N N2 0.13535(11) 0.79981(18) 0.59414(18) 0.0374(3) Uani d . 1 1
N N3 0.55860(12) 0.64779(19) 0.6987(2) 0.0447(3) Uani d . 1 1
O O1 0.45798(12) 0.21351(19) 0.6684(2) 0.0596(4) Uani d . 1 1
O O2 0.30328(10) 0.05499(16) 0.60456(18) 0.0520(3) Uani d . 1 1
O O3 0.51772(13) 0.76152(19) 0.7468(2) 0.0658(4) Uani d . 1 1
O O4 0.53047(11) 0.60273(18) 0.55635(17) 0.0557(3) Uani d . 1 1
O O5 0.63098(11) 0.57493(19) 0.79609(15) 0.0522(3) Uani d . 1 1
S S1 0.36568(3) 0.17908(4) 0.69713(4) 0.03650(14) Uani d . 1 1
H H1A 0.343(2) 0.088(3) 0.900(3) 0.060(7) Uiso d . 1 1
H H1B 0.4231(19) 0.194(4) 0.932(3) 0.056(7) Uiso d . 1 1
H H1N 0.156(2) 0.875(4) 0.678(4) 0.074(8) Uiso d . 1 1
H H2N 0.0721(18) 0.783(3) 0.599(3) 0.045(5) Uiso d . 1 1
H H3N 0.1270(18) 0.837(3) 0.503(3) 0.052(6) Uiso d . 1 1

loop_
_atom_site_aniso_label
_atom_site_aniso_U_11
_atom_site_aniso_U_22
_atom_site_aniso_U_33
_atom_site_aniso_U_12
_atom_site_aniso_U_13
_atom_site_aniso_U_23
C1 0.0360(7) 0.0310(8) 0.0390(7) 0.0001(6) 0.0165(6) 0.0030(6)
C2 0.0376(8) 0.0324(7) 0.0484(8) -0.0050(7) 0.0086(7) -0.0025(7)
C3 0.0317(7) 0.0412(9) 0.0502(9) -0.0028(6) 0.0038(6) 0.0022(7)
C4 0.0359(8) 0.0308(7) 0.0362(7) 0.0028(6) 0.0146(6) 0.0036(5)
C5 0.0417(9) 0.0318(8) 0.0459(9) -0.0015(7) 0.0057(7) -0.0045(7)
C6 0.0344(7) 0.0372(9) 0.0495(9) 0.0017(6) 0.0030(6) -0.0006(6)
N1 0.0581(10) 0.0410(8) 0.0550(9) 0.0039(8) 0.0179(8) 0.0072(8)
N2 0.0387(8) 0.0359(7) 0.0399(7) 0.0054(6) 0.0152(6) 0.0053(6)
N3 0.0447(9) 0.0421(8) 0.0486(9) -0.0043(6) 0.0154(7) -0.0024(7)
O1 0.0491(8) 0.0516(7) 0.0924(11) 0.0044(6) 0.0430(7) 0.0048(7)
O2 0.0521(8) 0.0368(7) 0.0682(8) 0.0014(5) 0.0194(6) -0.0139(6)
O3 0.0643(9) 0.0538(9) 0.0795(11) 0.0092(7) 0.0214(7) -0.0178(8)
O4 0.0622(8) 0.0551(8) 0.0420(6) 0.0030(7) 0.0033(6) -0.0058(6)
O5 0.0586(8) 0.0551(8) 0.0402(6) 0.0095(6) 0.0105(5) -0.0017(6)
S1 0.0357(2) 0.0304(2) 0.0475(2) 0.00160(14) 0.01862(14) -0.00021(15)

loop_
_atom_type_symbol
_atom_type_description
_atom_type_scat_dispersion_real
_atom_type_scat_dispersion_imag
_atom_type_scat_source
C C 0.0033 0.0016 'International Tables Vol C Tables 4.2.6.8 and 6.1.1.4'
H H 0.0000 0.0000 'International Tables Vol C Tables 4.2.6.8 and 6.1.1.4'
N N 0.0061 0.0033 'International Tables Vol C Tables 4.2.6.8 and 6.1.1.4'
O O 0.0106 0.0060 'International Tables Vol C Tables 4.2.6.8 and 6.1.1.4'
S S 0.1246 0.1234 'International Tables Vol C Tables 4.2.6.8 and 6.1.1.4'

loop_
_geom_angle_atom_site_label_1
_geom_angle_atom_site_label_2
_geom_angle_atom_site_label_3
_geom_angle
C2 C1 C6 121.65(15)
C2 C1 S1 119.47(12)
C6 C1 S1 118.87(13)
C1 C2 C3 118.84(15)
C1 C2 H2 120.6
C3 C2 H2 120.6
C4 C3 C2 119.44(14)
C4 C3 H3 120.3
C2 C3 H3 120.3
C3 C4 C5 121.88(15)
C3 C4 N2 118.52(14)
C5 C4 N2 119.60(16)
C6 C5 C4 118.85(16)
C6 C5 H5 120.6
C4 C5 H5 120.6
C5 C6 C1 119.34(15)
C5 C6 H6 120.3
C1 C6 H6 120.3
S1 N1 H1A 110.7(19)
S1 N1 H1B 109(2)
H1A N1 H1B 125(3)
C4 N2 H1N 114.6(19)
C4 N2 H2N 111.9(14)
H1N N2 H2N 98(2)
C4 N2 H3N 112.0(17)
H1N N2 H3N 115(2)
H2N N2 H3N 104(2)
O3 N3 O4 121.26(17)
O3 N3 O5 119.70(17)
O4 N3 O5 119.05(16)
O2 S1 O1 119.14(9)
O2 S1 N1 107.54(11)
O1 S1 N1 106.58(11)
O2 S1 C1 107.43(8)
O1 S1 C1 107.05(8)
N1 S1 C1 108.78(8)

loop_
_geom_bond_atom_site_label_1
_geom_bond_atom_site_label_2
_geom_bond_distance
C1 C2 1.380(2)
C1 C6 1.382(2)
C1 S1 1.7737(16)
C2 C3 1.386(2)
C2 H2 0.9300
C3 C4 1.372(2)
C3 H3 0.9300
C4 C5 1.382(2)
C4 N2 1.457(2)
C5 C6 1.382(3)
C5 H5 0.9300
C6 H6 0.9300
N1 S1 1.5911(19)
N1 H1A 0.81(3)
N1 H1B 0.75(3)
N2 H1N 0.93(3)
N2 H2N 0.92(2)
N2 H3N 0.83(3)
N3 O3 1.232(2)
N3 O4 1.239(2)
N3 O5 1.269(2)
O1 S1 1.4283(14)
O2 S1 1.4277(14)

loop_
_geom_hbond_atom_site_label_D
_geom_hbond_atom_site_label_H
_geom_hbond_atom_site_label_A
_geom_hbond_site_symmetry_A
_geom_hbond_distance_DH
_geom_hbond_distance_HA
_geom_hbond_distance_DA
_geom_hbond_angle_DHA
N1 H1A O2 2 0.81(3) 2.33(3) 2.992(2) 139(2)
N1 H1B O4 2_565 0.75(3) 2.30(3) 3.045(3) 172(3)
N2 H1N O5 3_455 0.93(3) 2.01(3) 2.866(2) 151(3)
N2 H2N O1 3_455 0.92(2) 1.97(2) 2.858(2) 163(2)
N2 H3N O5 4_464 0.83(3) 1.95(3) 2.770(2) 171(2)

loop_
_geom_torsion_atom_site_label_1
_geom_torsion_atom_site_label_2
_geom_torsion_atom_site_label_3
_geom_torsion_atom_site_label_4
_geom_torsion
C6 C1 C2 C3 -1.1(2)
S1 C1 C2 C3 179.76(14)
C1 C2 C3 C4 0.5(3)
C2 C3 C4 C5 0.4(3)
C2 C3 C4 N2 -179.77(16)
C3 C4 C5 C6 -0.7(3)
N2 C4 C5 C6 179.48(16)
C4 C5 C6 C1 0.1(3)
C2 C1 C6 C5 0.8(3)
S1 C1 C6 C5 179.95(14)
C2 C1 S1 O2 -1.42(15)
C6 C1 S1 O2 179.42(14)
C2 C1 S1 O1 127.65(14)
C6 C1 S1 O1 -51.51(16)
C2 C1 S1 N1 -117.54(15)
C6 C1 S1 N1 63.29(17)
